data_2219925
loop_
_publ_author_name
'Yang, Zhong Nian'
'Sun, Ting Ting'

_publ_section_title
<i>catena</i>-Poly[[[2,6-bis(pyrazol-1-yl-\k<i>N</i>^2^)pyridine-\k<i>N</i>^1^](nitrato-\k^2^<i>O</i>,<i>O</i>')cadmium(II)]-\m-thiocyanato-\k^2^<i>N</i>:<i>S</i>]
_journal_coeditor_code LH2703
_journal_issue 11
_journal_name_full 'Acta Crystallographica Section E'
_journal_page_first m1386
_journal_paper_doi 10.1107/S1600536808032297
_journal_volume 64
_journal_year 2008
_chemical_formula_iupac '[Cd (N C S) (N O3) (C11 H9 N5)]'
_chemical_formula_moiety 'C12 H9 Cd N7 O3 S'
_chemical_formula_sum 'C12 H9 Cd N7 O3 S'
_chemical_formula_weight 443.72
_chemical_name_systematic
;
catena-Poly[[[2,6-bis(pyrazol-1-yl-\kN^2^)pyridine-\kN^1^](nitrato-
\k^2^O,O')cadmium(II)]-\m-thiocyanato-\k^2^N:S]
;
_space_group_IT_number 14
_symmetry_cell_setting monoclinic
_symmetry_space_group_name_Hall '-P 2yn'
_symmetry_space_group_name_H-M 'P 1 21/n 1'
_atom_sites_solution_hydrogens geom
_atom_sites_solution_primary direct
_atom_sites_solution_secondary difmap
_audit_creation_method SHELXL97
_cell_angle_alpha 90.00
_cell_angle_beta 99.673(2)
_cell_angle_gamma 90.00
_cell_formula_units_Z 4
_cell_length_a 8.4161(15)
_cell_length_b 11.817(2)
_cell_length_c 15.631(3)
_cell_measurement_reflns_used 2732
_cell_measurement_temperature 298(2)
_cell_measurement_theta_max 24.754
_cell_measurement_theta_min 2.172
_cell_volume 1532.4(5)
_computing_cell_refinement 'SAINT (Bruker, 2007)'
_computing_data_collection 'SMART (Bruker, 2007)'
_computing_data_reduction 'SAINT (Bruker, 2007)'
_computing_molecular_graphics 'SHELXTL (Sheldrick, 2008)'
_computing_publication_material 'SHELXTL (Sheldrick, 2008)'
_computing_structure_refinement 'SHELXTL (Sheldrick, 2008)'
_computing_structure_solution 'SHELXTL (Sheldrick, 2008)'
_diffrn_ambient_temperature 298(2)
_diffrn_measured_fraction_theta_full 0.997
_diffrn_measured_fraction_theta_max 0.997
_diffrn_measurement_device_type 'Bruker SMART APEX CCD'
_diffrn_measurement_method '\f and \w'
_diffrn_radiation_monochromator graphite
_diffrn_radiation_source 'fine-focus sealed tube'
_diffrn_radiation_type MoK\a
_diffrn_radiation_wavelength 0.71073
_diffrn_reflns_av_R_equivalents 0.0336
_diffrn_reflns_av_sigmaI/netI 0.0448
_diffrn_reflns_limit_h_max 7
_diffrn_reflns_limit_h_min -10
_diffrn_reflns_limit_k_max 14
_diffrn_reflns_limit_k_min -15
_diffrn_reflns_limit_l_max 19
_diffrn_reflns_limit_l_min -19
_diffrn_reflns_number 8813
_diffrn_reflns_theta_full 27.00
_diffrn_reflns_theta_max 27.00
_diffrn_reflns_theta_min 2.17
_exptl_absorpt_coefficient_mu 1.590
_exptl_absorpt_correction_T_max 0.8445
_exptl_absorpt_correction_T_min 0.7629
_exptl_absorpt_correction_type multi-scan
_exptl_absorpt_process_details '(SADABS; Sheldrick, 1996)'
_exptl_crystal_colour colourless
_exptl_crystal_density_diffrn 1.923
_exptl_crystal_density_method 'not measured'
_exptl_crystal_description block
_exptl_crystal_F_000 872
_exptl_crystal_size_max 0.18
_exptl_crystal_size_mid 0.15
_exptl_crystal_size_min 0.11
_refine_diff_density_max 0.527
_refine_diff_density_min -0.349
_refine_ls_extinction_method none
_refine_ls_goodness_of_fit_ref 1.018
_refine_ls_hydrogen_treatment constr
_refine_ls_matrix_type full
_refine_ls_number_parameters 217
_refine_ls_number_reflns 3335
_refine_ls_number_restraints 1
_refine_ls_restrained_S_all 1.029
_refine_ls_R_factor_all 0.0431
_refine_ls_R_factor_gt 0.0324
_refine_ls_shift/su_max 0.001
_refine_ls_shift/su_mean 0.000
_refine_ls_structure_factor_coef Fsqd
_refine_ls_weighting_details 'calc w = 1/[\s^2^(Fo^2^)+(0.0324P)^2^] where P=(Fo^2^+2Fc^2^)/3'
_refine_ls_weighting_scheme calc
_refine_ls_wR_factor_gt 0.0704
_refine_ls_wR_factor_ref 0.0738
_reflns_number_gt 2710
_reflns_number_total 3335
_reflns_threshold_expression I>2\s(I)
_cod_data_source_file lh2703.cif
_cod_data_source_block I
_cod_original_cell_volume 1532.5(5)
_cod_original_sg_symbol_H-M 'P 21/n'
_cod_database_code 2219925
_cod_database_fobs_code 2219925

loop_
_symmetry_equiv_pos_as_xyz
'x, y, z'
'-x+1/2, y+1/2, -z+1/2'
'-x, -y, -z'
'x-1/2, -y-1/2, z-1/2'

loop_
_atom_site_type_symbol
_atom_site_label
_atom_site_fract_x
_atom_site_fract_y
_atom_site_fract_z
_atom_site_U_iso_or_equiv
_atom_site_adp_type
_atom_site_calc_flag
_atom_site_refinement_flags
_atom_site_occupancy
C C1 0.8278(4) 0.8449(3) 0.3362(2) 0.0413(8) Uani d . 1
C C2 0.3464(4) 0.7893(3) 0.1478(2) 0.0507(9) Uani d . 1
H H2 0.3042 0.7689 0.1968 0.061 Uiso calc R 1
C C3 0.2736(5) 0.8650(3) 0.0850(3) 0.0582(11) Uani d . 1
H H3 0.1769 0.9034 0.0840 0.070 Uiso calc R 1
C C4 0.3722(5) 0.8708(3) 0.0265(3) 0.0550(10) Uani d . 1
H H4 0.3569 0.9151 -0.0234 0.066 Uiso calc R 1
C C5 0.6374(4) 0.7813(2) 0.01605(19) 0.0399(8) Uani d . 1
C C6 0.6570(5) 0.8277(3) -0.0627(2) 0.0558(10) Uani d . 1
H H6 0.5765 0.8708 -0.0955 0.067 Uiso calc R 1
C C7 0.8005(6) 0.8073(3) -0.0903(2) 0.0654(12) Uani d . 1
H H7 0.8187 0.8386 -0.1423 0.078 Uiso calc R 1
C C8 0.9175(5) 0.7420(3) -0.0429(2) 0.0596(11) Uani d . 1
H H8 1.0153 0.7286 -0.0612 0.071 Uiso calc R 1
C C9 0.8833(4) 0.6968(3) 0.0337(2) 0.0428(8) Uani d . 1
C C10 1.1325(5) 0.5770(3) 0.0743(3) 0.0666(12) Uani d . 1
H H10 1.1804 0.5861 0.0253 0.080 Uiso calc R 1
C C11 1.1898(5) 0.5134(3) 0.1447(3) 0.0705(12) Uani d . 1
H H11 1.2834 0.4701 0.1538 0.085 Uiso calc R 1
C C12 1.0793(5) 0.5266(3) 0.2001(3) 0.0633(11) Uani d . 1
H H12 1.0885 0.4923 0.2543 0.076 Uiso calc R 1
Cd Cd1 0.69811(3) 0.631846(17) 0.194115(13) 0.03553(9) Uani d U 1
N N1 0.9587(4) 0.5939(2) 0.16692(19) 0.0501(7) Uani d . 1
N N2 0.9920(4) 0.6253(2) 0.08807(19) 0.0468(7) Uani d . 1
N N3 0.7484(3) 0.7163(2) 0.06248(15) 0.0370(6) Uani d . 1
N N4 0.4991(3) 0.8004(2) 0.05286(16) 0.0389(6) Uani d . 1
N N5 0.4831(3) 0.7503(2) 0.12873(16) 0.0416(6) Uani d . 1
N N6 0.7831(5) 0.7729(3) 0.29035(19) 0.0716(12) Uani d . 1
N N7 0.6367(3) 0.5128(2) 0.34211(16) 0.0410(6) Uani d . 1
O O1 0.6028(3) 0.4666(2) 0.40633(16) 0.0704(8) Uani d . 1
O O2 0.7776(3) 0.5144(2) 0.32709(14) 0.0483(6) Uani d U 1
O O3 0.5296(3) 0.5612(2) 0.28825(14) 0.0552(6) Uani d . 1
S S1 0.89559(11) 0.94486(6) 0.40588(5) 0.0430(2) Uani d . 1

loop_
_atom_site_aniso_label
_atom_site_aniso_U_11
_atom_site_aniso_U_22
_atom_site_aniso_U_33
_atom_site_aniso_U_12
_atom_site_aniso_U_13
_atom_site_aniso_U_23
C1 0.049(2) 0.0320(17) 0.0409(17) 0.0047(15) 0.0013(15) 0.0078(14)
C2 0.049(2) 0.0420(19) 0.061(2) 0.0077(17) 0.0092(18) -0.0019(16)
C3 0.042(2) 0.045(2) 0.083(3) 0.0052(17) -0.007(2) -0.0069(19)
C4 0.056(2) 0.0379(19) 0.063(2) 0.0029(18) -0.015(2) 0.0093(16)
C5 0.052(2) 0.0279(15) 0.0362(16) -0.0140(15) -0.0035(15) 0.0005(13)
C6 0.074(3) 0.048(2) 0.0410(19) -0.017(2) -0.0016(19) 0.0085(16)
C7 0.094(3) 0.064(3) 0.0368(19) -0.031(3) 0.007(2) 0.0046(18)
C8 0.069(3) 0.061(2) 0.055(2) -0.026(2) 0.029(2) -0.0149(19)
C9 0.050(2) 0.0376(18) 0.0404(17) -0.0173(17) 0.0064(16) -0.0060(14)
C10 0.047(2) 0.063(3) 0.095(3) -0.014(2) 0.027(2) -0.032(2)
C11 0.041(2) 0.053(2) 0.115(4) 0.005(2) 0.006(2) -0.024(3)
C12 0.047(2) 0.057(2) 0.080(3) 0.010(2) -0.007(2) -0.010(2)
Cd1 0.04344(16) 0.03132(14) 0.03132(13) 0.00301(10) 0.00483(10) 0.00214(9)
N1 0.0439(18) 0.0509(16) 0.0541(18) 0.0074(15) 0.0047(14) 0.0011(14)
N2 0.0382(17) 0.0452(16) 0.0589(18) -0.0105(13) 0.0133(14) -0.0136(13)
N3 0.0421(17) 0.0308(13) 0.0372(13) -0.0067(12) 0.0037(12) 0.0000(11)
N4 0.0430(17) 0.0294(13) 0.0402(14) -0.0014(12) -0.0045(12) 0.0026(11)
N5 0.0474(18) 0.0340(14) 0.0419(15) -0.0001(13) 0.0032(13) 0.0025(11)
N6 0.116(3) 0.0365(17) 0.0525(18) 0.0005(18) -0.015(2) -0.0097(14)
N7 0.0462(18) 0.0433(15) 0.0339(14) 0.0003(14) 0.0076(13) -0.0010(12)
O1 0.078(2) 0.0841(19) 0.0511(15) -0.0113(16) 0.0165(14) 0.0281(14)
O2 0.0494(15) 0.0532(15) 0.0416(11) 0.0051(12) 0.0056(11) 0.0075(9)
O3 0.0491(15) 0.0758(17) 0.0407(13) 0.0098(13) 0.0080(11) 0.0087(12)
S1 0.0561(6) 0.0331(4) 0.0364(4) -0.0018(4) -0.0015(4) -0.0006(3)

loop_
_atom_type_symbol
_atom_type_description
_atom_type_scat_dispersion_real
_atom_type_scat_dispersion_imag
_atom_type_scat_source
C C 0.0033 0.0016 'International Tables Vol C Tables 4.2.6.8 and 6.1.1.4'
H H 0.0000 0.0000 'International Tables Vol C Tables 4.2.6.8 and 6.1.1.4'
N N 0.0061 0.0033 'International Tables Vol C Tables 4.2.6.8 and 6.1.1.4'
O O 0.0106 0.0060 'International Tables Vol C Tables 4.2.6.8 and 6.1.1.4'
Cd Cd -0.8075 1.2024 'International Tables Vol C Tables 4.2.6.8 and 6.1.1.4'
S S 0.1246 0.1234 'International Tables Vol C Tables 4.2.6.8 and 6.1.1.4'

loop_
_geom_angle_atom_site_label_1
_geom_angle_atom_site_label_2
_geom_angle_atom_site_label_3
_geom_angle_site_symmetry_3
_geom_angle
_geom_angle_publ_flag
N6 C1 S1 . 177.5(3) ?
N5 C2 C3 . 111.3(4) ?
N5 C2 H2 . 124.3 ?
C3 C2 H2 . 124.3 ?
C4 C3 C2 . 105.4(4) ?
C4 C3 H3 . 127.3 ?
C2 C3 H3 . 127.3 ?
C3 C4 N4 . 107.9(3) ?
C3 C4 H4 . 126.1 ?
N4 C4 H4 . 126.1 ?
N3 C5 C6 . 122.5(4) ?
N3 C5 N4 . 115.2(3) ?
C6 C5 N4 . 122.3(3) ?
C7 C6 C5 . 117.0(4) ?
C7 C6 H6 . 121.5 ?
C5 C6 H6 . 121.5 ?
C8 C7 C6 . 121.4(4) ?
C8 C7 H7 . 119.3 ?
C6 C7 H7 . 119.3 ?
C7 C8 C9 . 116.8(4) ?
C7 C8 H8 . 121.6 ?
C9 C8 H8 . 121.6 ?
N3 C9 C8 . 123.2(3) ?
N3 C9 N2 . 114.0(3) ?
C8 C9 N2 . 122.8(3) ?
C11 C10 N2 . 107.8(4) ?
C11 C10 H10 . 126.1 ?
N2 C10 H10 . 126.1 ?
C10 C11 C12 . 105.1(4) ?
C10 C11 H11 . 127.4 ?
C12 C11 H11 . 127.4 ?
N1 C12 C11 . 111.9(4) ?
N1 C12 H12 . 124.0 ?
C11 C12 H12 . 124.0 ?
N6 Cd1 N1 . 93.43(12) y
N6 Cd1 O3 . 90.12(11) y
N1 Cd1 O3 . 136.31(9) y
N6 Cd1 N5 . 89.13(10) y
N1 Cd1 N5 . 134.53(10) y
O3 Cd1 N5 . 89.01(9) y
N6 Cd1 N3 . 100.47(10) y
N1 Cd1 N3 . 67.50(9) y
O3 Cd1 N3 . 153.74(9) y
N5 Cd1 N3 . 67.41(9) y
N6 Cd1 O2 . 81.17(9) y
N1 Cd1 O2 . 85.22(9) y
O3 Cd1 O2 . 52.36(8) y
N5 Cd1 O2 . 139.77(9) y
N3 Cd1 O2 . 152.71(9) y
N6 Cd1 S1 2_645 173.33(8) y
N1 Cd1 S1 2_645 86.04(7) y
O3 Cd1 S1 2_645 85.71(6) y
N5 Cd1 S1 2_645 95.98(6) y
N3 Cd1 S1 2_645 85.49(6) y
O2 Cd1 S1 2_645 92.16(6) y
C12 N1 N2 . 105.0(3) ?
C12 N1 Cd1 . 136.2(3) ?
N2 N1 Cd1 . 116.9(2) ?
N1 N2 C10 . 110.1(3) ?
N1 N2 C9 . 119.7(3) ?
C10 N2 C9 . 130.1(4) ?
C9 N3 C5 . 119.0(3) ?
C9 N3 Cd1 . 120.8(2) ?
C5 N3 Cd1 . 120.2(2) ?
N5 N4 C4 . 110.1(3) ?
N5 N4 C5 . 120.2(2) ?
C4 N4 C5 . 129.6(3) ?
C2 N5 N4 . 105.3(3) ?
C2 N5 Cd1 . 137.6(2) ?
N4 N5 Cd1 . 117.0(2) ?
C1 N6 Cd1 . 177.7(3) ?
O1 N7 O2 . 121.5(3) ?
O1 N7 O3 . 120.9(3) ?
O2 N7 O3 . 117.6(3) ?
N7 O2 Cd1 . 91.99(17) ?
N7 O3 Cd1 . 98.02(19) ?
C1 S1 Cd1 2_655 99.61(11) ?

loop_
_geom_bond_atom_site_label_1
_geom_bond_atom_site_label_2
_geom_bond_site_symmetry_2
_geom_bond_distance
_geom_bond_publ_flag
C1 N6 . 1.135(4) ?
C1 S1 . 1.642(4) ?
C2 N5 . 1.319(4) ?
C2 C3 . 1.391(5) ?
C2 H2 . 0.9300 ?
C3 C4 . 1.336(6) ?
C3 H3 . 0.9300 ?
C4 N4 . 1.362(4) ?
C4 H4 . 0.9300 ?
C5 N3 . 1.327(4) ?
C5 C6 . 1.383(4) ?
C5 N4 . 1.400(4) ?
C6 C7 . 1.370(6) ?
C6 H6 . 0.9300 ?
C7 C8 . 1.367(5) ?
C7 H7 . 0.9300 ?
C8 C9 . 1.385(5) ?
C8 H8 . 0.9300 ?
C9 N3 . 1.310(4) ?
C9 N2 . 1.418(4) ?
C10 C11 . 1.352(6) ?
C10 N2 . 1.362(5) ?
C10 H10 . 0.9300 ?
C11 C12 . 1.383(6) ?
C11 H11 . 0.9300 ?
C12 N1 . 1.325(4) ?
C12 H12 . 0.9300 ?
Cd1 N6 . 2.279(3) y
Cd1 N1 . 2.346(3) y
Cd1 O3 . 2.361(2) y
Cd1 N5 . 2.379(3) y
Cd1 N3 . 2.388(2) y
Cd1 O2 . 2.495(2) y
Cd1 S1 2_645 2.7447(9) y
N1 N2 . 1.360(4) ?
N4 N5 . 1.352(3) ?
N7 O1 . 1.218(3) ?
N7 O2 . 1.247(3) ?
N7 O3 . 1.262(3) ?
S1 Cd1 2_655 2.7447(9) ?

loop_
_geom_hbond_atom_site_label_D
_geom_hbond_atom_site_label_H
_geom_hbond_atom_site_label_A
_geom_hbond_site_symmetry_A
_geom_hbond_distance_DH
_geom_hbond_distance_HA
_geom_hbond_distance_DA
_geom_hbond_angle_DHA
C3 H3 O1 2 0.93 2.50 3.412(5) 167.4
C4 H4 O2 4_575 0.93 2.47 3.370(4) 164.2
C7 H7 O3 4_675 0.93 2.52 3.312(5) 142.5
C10 H10 S1 4_675 0.93 2.83 3.723(4) 160.2

loop_
_geom_torsion_atom_site_label_1
_geom_torsion_atom_site_label_2
_geom_torsion_atom_site_label_3
_geom_torsion_atom_site_label_4
_geom_torsion_site_symmetry_1
_geom_torsion_site_symmetry_4
_geom_torsion
N5 C2 C3 C4 . . -0.1(4)
C2 C3 C4 N4 . . 0.5(4)
N3 C5 C6 C7 . . -2.4(5)
N4 C5 C6 C7 . . 177.1(3)
C5 C6 C7 C8 . . 1.4(5)
C6 C7 C8 C9 . . 0.6(5)
C7 C8 C9 N3 . . -1.8(5)
C7 C8 C9 N2 . . 178.5(3)
N2 C10 C11 C12 . . -0.4(4)
C10 C11 C12 N1 . . 0.3(4)
C11 C12 N1 N2 . . -0.1(4)
C11 C12 N1 Cd1 . . 162.7(3)
N6 Cd1 N1 C12 . . 90.2(3)
O3 Cd1 N1 C12 . . -3.6(4)
N5 Cd1 N1 C12 . . -177.6(3)
N3 Cd1 N1 C12 . . -169.9(4)
O2 Cd1 N1 C12 . . 9.4(3)
S1 Cd1 N1 C12 2_645 . -83.1(3)
N6 Cd1 N1 N2 . . -108.5(2)
O3 Cd1 N1 N2 . . 157.76(18)
N5 Cd1 N1 N2 . . -16.3(3)
N3 Cd1 N1 N2 . . -8.6(2)
O2 Cd1 N1 N2 . . 170.7(2)
S1 Cd1 N1 N2 2_645 . 78.2(2)
C12 N1 N2 C10 . . -0.1(4)
Cd1 N1 N2 C10 . . -166.9(2)
C12 N1 N2 C9 . . 178.6(3)
Cd1 N1 N2 C9 . . 11.9(3)
C11 C10 N2 N1 . . 0.4(4)
C11 C10 N2 C9 . . -178.3(3)
N3 C9 N2 N1 . . -7.0(4)
C8 C9 N2 N1 . . 172.7(3)
N3 C9 N2 C10 . . 171.5(3)
C8 C9 N2 C10 . . -8.8(5)
C8 C9 N3 C5 . . 0.9(4)
N2 C9 N3 C5 . . -179.3(2)
C8 C9 N3 Cd1 . . 178.9(2)
N2 C9 N3 Cd1 . . -1.3(3)
C6 C5 N3 C9 . . 1.3(4)
N4 C5 N3 C9 . . -178.2(3)
C6 C5 N3 Cd1 . . -176.8(2)
N4 C5 N3 Cd1 . . 3.7(3)
N6 Cd1 N3 C9 . . 94.7(2)
N1 Cd1 N3 C9 . . 5.3(2)
O3 Cd1 N3 C9 . . -153.0(2)
N5 Cd1 N3 C9 . . 179.3(2)
O2 Cd1 N3 C9 . . 3.7(3)
S1 Cd1 N3 C9 2_645 . -82.3(2)
N6 Cd1 N3 C5 . . -87.3(2)
N1 Cd1 N3 C5 . . -176.7(2)
O3 Cd1 N3 C5 . . 24.9(3)
N5 Cd1 N3 C5 . . -2.70(19)
O2 Cd1 N3 C5 . . -178.35(18)
S1 Cd1 N3 C5 2_645 . 95.7(2)
C3 C4 N4 N5 . . -0.7(4)
C3 C4 N4 C5 . . -176.5(3)
N3 C5 N4 N5 . . -2.6(4)
C6 C5 N4 N5 . . 178.0(3)
N3 C5 N4 C4 . . 172.9(3)
C6 C5 N4 C4 . . -6.6(5)
C3 C2 N5 N4 . . -0.3(4)
C3 C2 N5 Cd1 . . 175.3(2)
C4 N4 N5 C2 . . 0.6(3)
C5 N4 N5 C2 . . 176.9(3)
C4 N4 N5 Cd1 . . -176.07(19)
C5 N4 N5 Cd1 . . 0.2(3)
N6 Cd1 N5 C2 . . -72.3(3)
N1 Cd1 N5 C2 . . -166.3(3)
O3 Cd1 N5 C2 . . 17.8(3)
N3 Cd1 N5 C2 . . -174.1(3)
O2 Cd1 N5 C2 . . 2.8(4)
S1 Cd1 N5 C2 2_645 . 103.4(3)
N6 Cd1 N5 N4 . . 102.9(2)
N1 Cd1 N5 N4 . . 9.0(3)
O3 Cd1 N5 N4 . . -166.94(19)
N3 Cd1 N5 N4 . . 1.21(18)
O2 Cd1 N5 N4 . . 178.12(16)
S1 Cd1 N5 N4 2_645 . -81.36(19)
O1 N7 O2 Cd1 . . -177.4(3)
O3 N7 O2 Cd1 . . 2.5(3)
N6 Cd1 O2 N7 . . 95.51(19)
N1 Cd1 O2 N7 . . -170.26(18)
O3 Cd1 O2 N7 . . -1.52(16)
N5 Cd1 O2 N7 . . 17.5(2)
N3 Cd1 O2 N7 . . -168.76(17)
S1 Cd1 O2 N7 2_645 . -84.41(17)
O1 N7 O3 Cd1 . . 177.2(3)
O2 N7 O3 Cd1 . . -2.7(3)
N6 Cd1 O3 N7 . . -77.21(19)
N1 Cd1 O3 N7 . . 17.9(2)
N5 Cd1 O3 N7 . . -166.34(18)
N3 Cd1 O3 N7 . . 168.29(17)
O2 Cd1 O3 N7 . . 1.52(16)
S1 Cd1 O3 N7 2_645 . 97.59(17)
N6 C1 S1 Cd1 . 2_655 18E1(10)
